data_2231814
loop_
_publ_author_name
'Mohan, S.'
'Ananthan, S.'
'Ramesh, P.'
'Saravanan, D.'
'Ponnuswamy, M. N.'

_publ_section_title
;
 <i>N</i>'-[(<i>E</i>)-2-Chlorobenzylidene]-2-[(1,3,4-thiadiazol-2-yl)sulfanyl]acetohydrazide
;
_journal_coeditor_code BT5593
_journal_issue 10
_journal_name_full 'Acta Crystallographica Section E'
_journal_page_first o2612
_journal_paper_doi 10.1107/S1600536811035549
_journal_volume 67
_journal_year 2011
_chemical_formula_iupac 'C11 H9 Cl N4 O S2'
_chemical_formula_moiety 'C11 H9 Cl N4 O S2'
_chemical_formula_sum 'C11 H9 Cl N4 O S2'
_chemical_formula_weight 312.79
_chemical_name_systematic <i>N</i>'-[(<i>E</i>)-2-Chlorobenzylidene]-2-[(1,3,4-thiadiazol-2-yl)sulfanyl]acetohydrazide
_space_group_IT_number 2
_symmetry_cell_setting triclinic
_symmetry_space_group_name_Hall '-P 1'
_symmetry_space_group_name_H-M 'P -1'
_atom_sites_solution_hydrogens geom
_atom_sites_solution_primary direct
_atom_sites_solution_secondary difmap
_audit_creation_method SHELXL-97
_cell_angle_alpha 69.295(5)
_cell_angle_beta 87.493(4)
_cell_angle_gamma 78.892(5)
_cell_formula_units_Z 2
_cell_length_a 7.551(5)
_cell_length_b 8.743(3)
_cell_length_c 11.269(5)
_cell_measurement_reflns_used 1536
_cell_measurement_temperature 293(2)
_cell_measurement_theta_max 28.62
_cell_measurement_theta_min 1.93
_cell_volume 682.6(6)
_computing_cell_refinement 'APEX2 (Bruker, 2008)'
_computing_data_collection 'APEX2 (Bruker, 2008)'
_computing_data_reduction 'SAINT (Bruker, 2008)'
_computing_molecular_graphics 'ORTEP-3 (Farrugia, 1997)'
_computing_publication_material 'SHELXL97 (Sheldrick, 2008) and PLATON (Spek, 2009)'
_computing_structure_refinement 'SHELXL97 (Sheldrick, 2008)'
_computing_structure_solution 'SHELXS97 (Sheldrick, 2008)'
_diffrn_ambient_temperature 293(2)
_diffrn_measured_fraction_theta_full 1.000
_diffrn_measured_fraction_theta_max 0.985
_diffrn_measurement_device_type 'Bruker SMART APEXII area-detector'
_diffrn_measurement_method '\w and \f'
_diffrn_radiation_monochromator graphite
_diffrn_radiation_source 'fine-focus sealed tube'
_diffrn_radiation_type MoK\a
_diffrn_radiation_wavelength 0.71073
_diffrn_reflns_av_R_equivalents 0.0262
_diffrn_reflns_av_sigmaI/netI 0.0194
_diffrn_reflns_limit_h_max 10
_diffrn_reflns_limit_h_min -10
_diffrn_reflns_limit_k_max 11
_diffrn_reflns_limit_k_min -11
_diffrn_reflns_limit_l_max 15
_diffrn_reflns_limit_l_min -15
_diffrn_reflns_number 12836
_diffrn_reflns_theta_full 25.00
_diffrn_reflns_theta_max 28.62
_diffrn_reflns_theta_min 1.93
_exptl_absorpt_coefficient_mu 0.582
_exptl_absorpt_correction_T_max 0.911
_exptl_absorpt_correction_T_min 0.890
_exptl_absorpt_correction_type multi-scan
_exptl_absorpt_process_details '(SADABS; Bruker, 2008)'
_exptl_crystal_colour Colorless
_exptl_crystal_density_diffrn 1.522
_exptl_crystal_density_method 'not measured'
_exptl_crystal_description Block
_exptl_crystal_F_000 320
_exptl_crystal_size_max 0.20
_exptl_crystal_size_mid 0.17
_exptl_crystal_size_min 0.16
_refine_diff_density_max 0.807
_refine_diff_density_min -0.703
_refine_ls_extinction_method none
_refine_ls_goodness_of_fit_ref 1.045
_refine_ls_hydrogen_treatment mixed
_refine_ls_matrix_type full
_refine_ls_number_parameters 176
_refine_ls_number_reflns 3446
_refine_ls_number_restraints 0
_refine_ls_restrained_S_all 1.045
_refine_ls_R_factor_all 0.0512
_refine_ls_R_factor_gt 0.0427
_refine_ls_shift/su_max 0.000
_refine_ls_shift/su_mean 0.000
_refine_ls_structure_factor_coef Fsqd
_refine_ls_weighting_details 'calc w=1/[\s^2^(Fo^2^)+(0.0552P)^2^+0.2980P] where P=(Fo^2^+2Fc^2^)/3'
_refine_ls_weighting_scheme calc
_refine_ls_wR_factor_gt 0.1133
_refine_ls_wR_factor_ref 0.1214
_reflns_number_gt 2858
_reflns_number_total 3446
_reflns_threshold_expression I>2\s(I)
_cod_data_source_file bt5593.cif
_cod_data_source_block I
_cod_database_code 2231814
_cod_database_fobs_code 2231814

loop_
_symmetry_equiv_pos_as_xyz
'x, y, z'
'-x, -y, -z'

loop_
_atom_site_type_symbol
_atom_site_label
_atom_site_fract_x
_atom_site_fract_y
_atom_site_fract_z
_atom_site_U_iso_or_equiv
_atom_site_adp_type
_atom_site_calc_flag
_atom_site_refinement_flags
_atom_site_occupancy
_atom_site_symmetry_multiplicity
S S1 0.25535(9) 0.03479(8) 0.74213(5) 0.06663(19) Uani d . 1 1
S S2 0.56742(7) 0.20903(7) 0.65247(4) 0.05462(16) Uani d . 1 1
Cl Cl1 0.84070(13) 0.88994(8) -0.05412(6) 0.0894(3) Uani d . 1 1
O O1 0.8486(2) 0.3817(2) 0.59757(12) 0.0554(3) Uani d . 1 1
C C1 0.1207(3) 0.0256(3) 0.6276(2) 0.0626(5) Uani d . 1 1
H H1 0.0209 -0.0258 0.6469 0.075 Uiso calc R 1 1
N N2 0.1673(3) 0.0946(3) 0.51348(18) 0.0629(5) Uani d . 1 1
N N3 0.3200(3) 0.1628(2) 0.50782(16) 0.0562(4) Uani d . 1 1
C C4 0.3807(3) 0.1407(2) 0.61968(17) 0.0463(4) Uani d . 1 1
C C5 0.6334(3) 0.3041(2) 0.49114(16) 0.0471(4) Uani d . 1 1
H H5A 0.6700 0.2203 0.4524 0.057 Uiso calc R 1 1
H H5B 0.5333 0.3857 0.4414 0.057 Uiso calc R 1 1
C C6 0.7884(2) 0.3867(2) 0.49625(16) 0.0438(4) Uani d . 1 1
N N7 0.8544(2) 0.4699(2) 0.38490(14) 0.0489(4) Uani d . 1 1
H H7 0.950(3) 0.519(3) 0.386(2) 0.065(7) Uiso d . 1 1
N N8 0.7873(2) 0.4676(2) 0.27372(13) 0.0460(3) Uani d . 1 1
C C9 0.8396(2) 0.5689(2) 0.17253(16) 0.0449(4) Uani d . 1 1
H H9 0.9113 0.6420 0.1773 0.054 Uiso calc R 1 1
C C10 0.7866(2) 0.5701(2) 0.04874(16) 0.0454(4) Uani d . 1 1
C C11 0.7840(3) 0.7090(3) -0.06154(18) 0.0556(5) Uani d . 1 1
C C12 0.7388(3) 0.7078(3) -0.17847(19) 0.0672(6) Uani d . 1 1
H H12 0.7370 0.8021 -0.2507 0.081 Uiso calc R 1 1
C C13 0.6966(3) 0.5678(4) -0.1873(2) 0.0729(7) Uani d . 1 1
H H13 0.6667 0.5665 -0.2661 0.087 Uiso calc R 1 1
C C14 0.6980(3) 0.4283(4) -0.0810(2) 0.0694(6) Uani d . 1 1
H H14 0.6692 0.3330 -0.0880 0.083 Uiso calc R 1 1
C C15 0.7423(3) 0.4294(3) 0.0368(2) 0.0562(5) Uani d . 1 1
H H15 0.7422 0.3348 0.1085 0.067 Uiso calc R 1 1

loop_
_atom_site_aniso_label
_atom_site_aniso_U_11
_atom_site_aniso_U_22
_atom_site_aniso_U_33
_atom_site_aniso_U_12
_atom_site_aniso_U_13
_atom_site_aniso_U_23
S1 0.0858(4) 0.0739(4) 0.0431(3) -0.0386(3) 0.0118(3) -0.0131(2)
S2 0.0671(3) 0.0632(3) 0.0327(2) -0.0252(2) -0.00281(19) -0.0087(2)
Cl1 0.1404(7) 0.0620(4) 0.0558(3) -0.0234(4) -0.0051(4) -0.0055(3)
O1 0.0617(8) 0.0749(9) 0.0336(6) -0.0256(7) -0.0014(5) -0.0173(6)
C1 0.0675(13) 0.0632(13) 0.0646(13) -0.0273(11) 0.0083(10) -0.0247(10)
N2 0.0700(11) 0.0703(12) 0.0560(10) -0.0295(9) 0.0011(8) -0.0228(9)
N3 0.0681(11) 0.0625(10) 0.0417(8) -0.0259(8) 0.0007(7) -0.0155(7)
C4 0.0587(11) 0.0410(8) 0.0378(8) -0.0138(8) 0.0045(7) -0.0102(7)
C5 0.0586(11) 0.0522(10) 0.0329(8) -0.0178(8) 0.0016(7) -0.0140(7)
C6 0.0475(9) 0.0489(9) 0.0345(8) -0.0097(7) -0.0018(7) -0.0134(7)
N7 0.0493(9) 0.0647(10) 0.0330(7) -0.0199(8) -0.0038(6) -0.0125(7)
N8 0.0448(8) 0.0608(9) 0.0320(7) -0.0129(7) -0.0030(6) -0.0138(6)
C9 0.0429(9) 0.0537(10) 0.0365(8) -0.0108(7) -0.0017(7) -0.0126(7)
C10 0.0395(8) 0.0597(11) 0.0341(8) -0.0061(7) 0.0009(6) -0.0148(7)
C11 0.0578(11) 0.0646(12) 0.0369(9) -0.0040(9) -0.0001(8) -0.0127(8)
C12 0.0677(14) 0.0887(17) 0.0342(9) -0.0003(12) -0.0031(9) -0.0154(10)
C13 0.0602(13) 0.118(2) 0.0442(11) -0.0046(13) -0.0054(9) -0.0385(13)
C14 0.0605(13) 0.0982(18) 0.0666(14) -0.0197(12) 0.0004(11) -0.0470(14)
C15 0.0530(11) 0.0702(13) 0.0489(10) -0.0155(9) 0.0012(8) -0.0230(9)

loop_
_atom_type_symbol
_atom_type_description
_atom_type_scat_dispersion_real
_atom_type_scat_dispersion_imag
_atom_type_scat_source
C C 0.0033 0.0016 'International Tables Vol C Tables 4.2.6.8 and 6.1.1.4'
H H 0.0000 0.0000 'International Tables Vol C Tables 4.2.6.8 and 6.1.1.4'
N N 0.0061 0.0033 'International Tables Vol C Tables 4.2.6.8 and 6.1.1.4'
O O 0.0106 0.0060 'International Tables Vol C Tables 4.2.6.8 and 6.1.1.4'
S S 0.1246 0.1234 'International Tables Vol C Tables 4.2.6.8 and 6.1.1.4'
Cl Cl 0.1484 0.1585 'International Tables Vol C Tables 4.2.6.8 and 6.1.1.4'

loop_
_geom_angle_atom_site_label_1
_geom_angle_atom_site_label_2
_geom_angle_atom_site_label_3
_geom_angle
C1 S1 C4 86.64(11)
C4 S2 C5 97.92(9)
N2 C1 S1 115.12(18)
N2 C1 H1 122.4
S1 C1 H1 122.4
C1 N2 N3 112.27(18)
C4 N3 N2 112.06(17)
N3 C4 S1 113.92(16)
N3 C4 S2 126.04(15)
S1 C4 S2 120.04(11)
C6 C5 S2 107.09(12)
C6 C5 H5A 110.3
S2 C5 H5A 110.3
C6 C5 H5B 110.3
S2 C5 H5B 110.3
H5A C5 H5B 108.6
O1 C6 N7 121.70(17)
O1 C6 C5 121.66(16)
N7 C6 C5 116.62(15)
C6 N7 N8 119.89(16)
C6 N7 H7 118.1(16)
N8 N7 H7 121.8(16)
C9 N8 N7 115.02(16)
N8 C9 C10 119.93(17)
N8 C9 H9 120.0
C10 C9 H9 120.0
C15 C10 C11 117.46(18)
C15 C10 C9 120.55(17)
C11 C10 C9 121.96(19)
C12 C11 C10 121.7(2)
C12 C11 Cl1 118.25(18)
C10 C11 Cl1 120.05(16)
C13 C12 C11 119.5(2)
C13 C12 H12 120.2
C11 C12 H12 120.2
C12 C13 C14 120.6(2)
C12 C13 H13 119.7
C14 C13 H13 119.7
C13 C14 C15 120.0(2)
C13 C14 H14 120.0
C15 C14 H14 120.0
C10 C15 C14 120.7(2)
C10 C15 H15 119.6
C14 C15 H15 119.6

loop_
_geom_bond_atom_site_label_1
_geom_bond_atom_site_label_2
_geom_bond_distance
S1 C1 1.711(3)
S1 C4 1.725(2)
S2 C4 1.734(2)
S2 C5 1.8044(19)
Cl1 C11 1.747(3)
O1 C6 1.231(2)
C1 N2 1.278(3)
C1 H1 0.9300
N2 N3 1.386(3)
N3 C4 1.296(2)
C5 C6 1.502(3)
C5 H5A 0.9700
C5 H5B 0.9700
C6 N7 1.338(2)
N7 N8 1.380(2)
N7 H7 0.91(3)
N8 C9 1.273(2)
C9 C10 1.464(2)
C9 H9 0.9300
C10 C15 1.387(3)
C10 C11 1.394(3)
C11 C12 1.380(3)
C12 C13 1.360(4)
C12 H12 0.9300
C13 C14 1.373(4)
C13 H13 0.9300
C14 C15 1.387(3)
C14 H14 0.9300
C15 H15 0.9300

loop_
_geom_hbond_atom_site_label_D
_geom_hbond_atom_site_label_H
_geom_hbond_atom_site_label_A
_geom_hbond_site_symmetry_A
_geom_hbond_distance_DH
_geom_hbond_distance_HA
_geom_hbond_distance_DA
_geom_hbond_angle_DHA
C9 H9 Cl1 1 0.93 2.73 3.056(2) 101.5
N7 H7 O1 2_766 0.91(3) 1.93(3) 2.845(3) 175(2)
C5 H5A Cg1 2_656 0.97 2.95 3.896(3) 165

loop_
_geom_torsion_atom_site_label_1
_geom_torsion_atom_site_label_2
_geom_torsion_atom_site_label_3
_geom_torsion_atom_site_label_4
_geom_torsion
C4 S1 C1 N2 -0.2(2)
S1 C1 N2 N3 0.1(3)
C1 N2 N3 C4 0.1(3)
N2 N3 C4 S1 -0.3(2)
N2 N3 C4 S2 -179.38(15)
C1 S1 C4 N3 0.26(17)
C1 S1 C4 S2 179.43(14)
C5 S2 C4 N3 -1.1(2)
C5 S2 C4 S1 179.81(12)
C4 S2 C5 C6 175.22(13)
S2 C5 C6 O1 0.3(2)
S2 C5 C6 N7 -177.98(14)
O1 C6 N7 N8 177.73(17)
C5 C6 N7 N8 -4.0(3)
C6 N7 N8 C9 170.33(17)
N7 N8 C9 C10 176.09(16)
N8 C9 C10 C15 -24.7(3)
N8 C9 C10 C11 157.42(19)
C15 C10 C11 C12 0.2(3)
C9 C10 C11 C12 178.18(19)
C15 C10 C11 Cl1 -179.30(15)
C9 C10 C11 Cl1 -1.3(3)
C10 C11 C12 C13 -0.5(3)
Cl1 C11 C12 C13 179.03(18)
C11 C12 C13 C14 0.3(4)
C12 C13 C14 C15 0.1(4)
C11 C10 C15 C14 0.2(3)
C9 C10 C15 C14 -177.78(19)
C13 C14 C15 C10 -0.4(3)

loop_
_cod_related_entry_id
_cod_related_entry_database
_cod_related_entry_code
1 ChemSpider 30657005
